data_7704200
loop_
_publ_author_name
'Dawkins, Michael J. C.'
'Simonov, Alexandr N.'
'Jones, Cameron'

_publ_section_title
;
 2,6-Diiminopyridine complexes of group 2 metals: synthesis,
 characterisation and redox behaviour.
;
_journal_issue 20
_journal_name_full 'Dalton transactions (Cambridge, England : 2003)'
_journal_page_first 6627
_journal_page_last 6634
_journal_paper_doi 10.1039/d0dt01278e
_journal_volume 49
_journal_year 2020
_chemical_formula_sum 'C43 H47 Ca I2 N3'
_chemical_formula_weight 899.71
_space_group_crystal_system monoclinic
_space_group_IT_number 14
_space_group_name_Hall '-P 2ybc'
_space_group_name_H-M_alt 'P 1 21/c 1'
_atom_sites_solution_hydrogens geom
_audit_creation_method SHELXL-2016/6
_audit_update_record
;
2020-04-06 deposited with the CCDC.	2020-04-28 downloaded from the CCDC.
;
_cell_angle_alpha 90
_cell_angle_beta 105.232(3)
_cell_angle_gamma 90
_cell_formula_units_Z 4
_cell_length_a 14.0702(10)
_cell_length_b 19.2310(13)
_cell_length_c 15.6894(12)
_cell_measurement_reflns_used 7592
_cell_measurement_temperature 123(2)
_cell_measurement_theta_max 25.50
_cell_measurement_theta_min 2.91
_cell_volume 4096.2(5)
_computing_cell_refinement 'Bruker SAINT'
_computing_data_collection 'Bruker APEX2'
_computing_data_reduction 'Bruker SAINT'
_computing_molecular_graphics 'Bruker SHELXTL'
_computing_publication_material 'Bruker SHELXTL'
_computing_structure_refinement 'SHELXL-2016/6 (Sheldrick, 2016)'
_computing_structure_solution 'SHELXS-97 (Sheldrick 2008)'
_diffrn_ambient_temperature 123(2)
_diffrn_measured_fraction_theta_full 0.998
_diffrn_measured_fraction_theta_max 0.998
_diffrn_measurement_device_type 'Bruker Apex X8'
_diffrn_radiation_type MoK\a
_diffrn_radiation_wavelength 0.71073
_diffrn_reflns_av_R_equivalents 0.1591
_diffrn_reflns_av_unetI/netI 0.1189
_diffrn_reflns_Laue_measured_fraction_full 0.998
_diffrn_reflns_Laue_measured_fraction_max 0.998
_diffrn_reflns_limit_h_max 17
_diffrn_reflns_limit_h_min -16
_diffrn_reflns_limit_k_max 23
_diffrn_reflns_limit_k_min -21
_diffrn_reflns_limit_l_max 18
_diffrn_reflns_limit_l_min -18
_diffrn_reflns_number 53326
_diffrn_reflns_point_group_measured_fraction_full 0.998
_diffrn_reflns_point_group_measured_fraction_max 0.998
_diffrn_reflns_theta_full 25.242
_diffrn_reflns_theta_max 25.498
_diffrn_reflns_theta_min 2.914
_diffrn_source 'fine-focus sealed tube'
_exptl_absorpt_coefficient_mu 1.693
_exptl_absorpt_correction_T_max 0.918
_exptl_absorpt_correction_T_min 0.852
_exptl_absorpt_correction_type multi-scan
_exptl_absorpt_process_details 'Sortav (Blessing)'
_exptl_crystal_colour yellow
_exptl_crystal_density_diffrn 1.459
_exptl_crystal_description block
_exptl_crystal_F_000 1808
_exptl_crystal_size_max 0.100
_exptl_crystal_size_mid 0.050
_exptl_crystal_size_min 0.050
_refine_diff_density_max 2.286
_refine_diff_density_min -0.833
_refine_diff_density_rms 0.156
_refine_ls_extinction_method none
_refine_ls_goodness_of_fit_ref 1.035
_refine_ls_hydrogen_treatment constr
_refine_ls_matrix_type full
_refine_ls_number_parameters 463
_refine_ls_number_reflns 7592
_refine_ls_number_restraints 8
_refine_ls_restrained_S_all 1.035
_refine_ls_R_factor_all 0.1360
_refine_ls_R_factor_gt 0.0589
_refine_ls_shift/su_max 0.000
_refine_ls_shift/su_mean 0.000
_refine_ls_structure_factor_coef Fsqd
_refine_ls_weighting_details 'w=1/[\s^2^(Fo^2^)+(0.0559P)^2^+12.2502P] where P=(Fo^2^+2Fc^2^)/3'
_refine_ls_weighting_scheme calc
_refine_ls_wR_factor_gt 0.1261
_refine_ls_wR_factor_ref 0.1601
_reflns_Friedel_coverage 0.000
_reflns_number_gt 4155
_reflns_number_total 7592
_reflns_threshold_expression 'I > 2\s(I)'
_cod_data_source_file d0dt01278e2.cif
_cod_data_source_block Cj1409
_cod_depositor_comments 'Adding full bibliography for 7704198--7704205.cif.'
_cod_original_sg_symbol_H-M 'P 21/c'
_cod_database_code 7704200
_shelx_shelxl_version_number 2016/6
_shelx_space_group_comment
;
The symmetry employed for this shelxl refinement is uniquely defined
by the following loop, which should always be used as a source of
symmetry information in preference to the above space-group names.
They are only intended as comments.
;
_shelx_estimated_absorpt_t_min 0.849
_shelx_estimated_absorpt_t_max 0.920

loop_
_space_group_symop_operation_xyz
'x, y, z'
'-x, y+1/2, -z+1/2'
'-x, -y, -z'
'x, -y-1/2, z-1/2'

loop_
_atom_site_label
_atom_site_type_symbol
_atom_site_fract_x
_atom_site_fract_y
_atom_site_fract_z
_atom_site_U_iso_or_equiv
_atom_site_adp_type
_atom_site_occupancy
_atom_site_site_symmetry_order
_atom_site_calc_flag
_atom_site_refinement_flags_posn
_atom_site_refinement_flags_adp
_atom_site_refinement_flags_occupancy
_atom_site_disorder_assembly
_atom_site_disorder_group
I1 I 0.32580(4) 0.48710(3) 0.14751(4) 0.03394(19) Uani 1 1 d . . . . .
Ca1 Ca 0.36067(12) 0.62341(9) 0.23807(12) 0.0257(4) Uani 1 1 d . . . . .
N1 N 0.3815(5) 0.7451(3) 0.2103(4) 0.0230(16) Uani 1 1 d . . . . .
C1 C 0.3017(6) 0.7843(4) 0.2037(5) 0.0192(18) Uani 1 1 d . . . . .
I2 I 0.36202(5) 0.65922(4) 0.42507(4) 0.0461(2) Uani 1 1 d . . . . .
N2 N 0.2042(4) 0.6845(3) 0.1582(4) 0.0223(16) Uani 1 1 d . . . . .
C2 C 0.3075(5) 0.8515(4) 0.2370(5) 0.0222(19) Uani 1 1 d . . . . .
H2 H 0.249461 0.878258 0.232008 0.027 Uiso 1 1 calc R U . . .
N3 N 0.5364(4) 0.6586(3) 0.2470(4) 0.0211(15) Uani 1 1 d . . . . .
C3 C 0.3993(6) 0.8790(4) 0.2777(6) 0.030(2) Uani 1 1 d . . . . .
H3 H 0.405524 0.924746 0.301378 0.036 Uiso 1 1 calc R U . . .
C4 C 0.4817(6) 0.8384(4) 0.2830(5) 0.025(2) Uani 1 1 d . . . . .
H4 H 0.545610 0.856093 0.309674 0.031 Uiso 1 1 calc R U . . .
C5 C 0.4703(6) 0.7721(4) 0.2492(5) 0.0200(18) Uani 1 1 d . . . . .
C6 C 0.2066(6) 0.7520(4) 0.1583(5) 0.0214(19) Uani 1 1 d . . . . .
C7 C 0.1228(6) 0.7989(4) 0.1143(5) 0.0223(19) Uani 1 1 d . . . . .
C8 C 0.1412(6) 0.8544(4) 0.0625(5) 0.028(2) Uani 1 1 d . . . . .
H8 H 0.205243 0.860711 0.054358 0.034 Uiso 1 1 calc R U . . .
C9 C 0.0665(7) 0.8994(5) 0.0236(6) 0.035(2) Uani 1 1 d . . . . .
H9 H 0.079362 0.937199 -0.010749 0.042 Uiso 1 1 calc R U . . .
C10 C -0.0259(7) 0.8904(5) 0.0339(6) 0.039(2) Uani 1 1 d . . . . .
H10 H -0.077284 0.921426 0.006137 0.047 Uiso 1 1 calc R U . . .
C11 C -0.0450(7) 0.8363(5) 0.0845(7) 0.040(2) Uani 1 1 d . . . . .
H11 H -0.109257 0.830805 0.092357 0.048 Uiso 1 1 calc R U . . .
C12 C 0.0289(6) 0.7898(4) 0.1244(6) 0.032(2) Uani 1 1 d . . . . .
H12 H 0.015028 0.751984 0.158171 0.038 Uiso 1 1 calc R U . . .
C13 C 0.1169(5) 0.6478(4) 0.1057(6) 0.025(2) Uani 1 1 d . . . . .
C14 C 0.0994(5) 0.6445(3) 0.0139(5) 0.025(2) Uani 1 1 d D . . . .
C15 C 0.0181(7) 0.6109(5) -0.0328(7) 0.041(2) Uani 1 1 d . . . . .
H15 H 0.003501 0.610675 -0.095422 0.049 Uiso 1 1 calc R U . . .
C16 C -0.0447(7) 0.5765(5) 0.0083(7) 0.042(3) Uani 1 1 d . . . . .
H16 H -0.100983 0.552451 -0.025533 0.050 Uiso 1 1 calc R U . . .
C17 C -0.0238(6) 0.5781(5) 0.0976(7) 0.040(3) Uani 1 1 d . . . . .
H17 H -0.066639 0.554737 0.125836 0.048 Uiso 1 1 calc R U . . .
C18 C 0.0576(6) 0.6125(4) 0.1493(6) 0.030(2) Uani 1 1 d . . . . .
C19 C 0.1722(10) 0.6787(5) -0.0307(11) 0.033(9) Uani 0.73(4) 1 d D . P A 1
H19 H 0.219113 0.710273 0.010654 0.039 Uiso 0.73(4) 1 calc R U P A 1
C20 C 0.1141(11) 0.7173(11) -0.1134(13) 0.044(5) Uani 0.73(4) 1 d D . P A 1
H20A H 0.160021 0.739383 -0.142422 0.067 Uiso 0.73(4) 1 calc R U P A 1
H20B H 0.072336 0.684248 -0.154117 0.067 Uiso 0.73(4) 1 calc R U P A 1
H20C H 0.072704 0.752979 -0.096527 0.067 Uiso 0.73(4) 1 calc R U P A 1
C21 C 0.226(2) 0.6182(10) -0.0629(15) 0.082(9) Uani 0.73(4) 1 d D . P A 1
H21A H 0.181342 0.595420 -0.113620 0.123 Uiso 0.73(4) 1 calc R U P A 1
H21B H 0.248424 0.584398 -0.015035 0.123 Uiso 0.73(4) 1 calc R U P A 1
H21C H 0.283407 0.636387 -0.080462 0.123 Uiso 0.73(4) 1 calc R U P A 1
C22 C 0.0792(6) 0.6105(5) 0.2494(6) 0.037(2) Uani 1 1 d . . . . .
H22 H 0.136423 0.641920 0.274199 0.044 Uiso 1 1 calc R U . . .
C23 C -0.0080(7) 0.6364(5) 0.2812(6) 0.043(3) Uani 1 1 d . . . . .
H23A H -0.025096 0.683745 0.259403 0.065 Uiso 1 1 calc R U . . .
H23B H 0.009565 0.636431 0.345936 0.065 Uiso 1 1 calc R U . . .
H23C H -0.064662 0.605675 0.258748 0.065 Uiso 1 1 calc R U . . .
C24 C 0.1079(8) 0.5373(5) 0.2839(7) 0.055(3) Uani 1 1 d . . . . .
H24A H 0.049178 0.507661 0.270757 0.083 Uiso 1 1 calc R U . . .
H24B H 0.136716 0.538997 0.347876 0.083 Uiso 1 1 calc R U . . .
H24C H 0.156159 0.518223 0.255129 0.083 Uiso 1 1 calc R U . . .
C25 C 0.5542(6) 0.7236(4) 0.2526(5) 0.0232(19) Uani 1 1 d . . . . .
C26 C 0.6522(6) 0.7576(4) 0.2614(6) 0.0233(19) Uani 1 1 d . . . . .
C27 C 0.6612(6) 0.8082(4) 0.2028(6) 0.028(2) Uani 1 1 d . . . . .
H27 H 0.605029 0.821593 0.157397 0.033 Uiso 1 1 calc R U . . .
C28 C 0.7504(6) 0.8401(5) 0.2084(6) 0.036(2) Uani 1 1 d . . . . .
H28 H 0.755924 0.874654 0.166714 0.043 Uiso 1 1 calc R U . . .
C29 C 0.8300(7) 0.8216(5) 0.2741(7) 0.041(3) Uani 1 1 d . . . . .
H29 H 0.891564 0.843211 0.277318 0.049 Uiso 1 1 calc R U . . .
C30 C 0.8240(6) 0.7718(5) 0.3370(6) 0.035(2) Uani 1 1 d . . . . .
H30 H 0.879930 0.760081 0.383560 0.042 Uiso 1 1 calc R U . . .
C31 C 0.7342(6) 0.7400(4) 0.3295(6) 0.030(2) Uani 1 1 d . . . . .
H31 H 0.728346 0.705693 0.371365 0.036 Uiso 1 1 calc R U . . .
C32 C 0.6156(6) 0.6111(4) 0.2407(6) 0.026(2) Uani 1 1 d . . . . .
C33 C 0.6440(6) 0.6094(4) 0.1623(6) 0.033(2) Uani 1 1 d . . . . .
C34 C 0.7216(7) 0.5631(5) 0.1615(8) 0.046(3) Uani 1 1 d . . . . .
H34 H 0.744304 0.559545 0.109755 0.055 Uiso 1 1 calc R U . . .
C35 C 0.7646(7) 0.5237(5) 0.2331(8) 0.046(3) Uani 1 1 d . . . . .
H35 H 0.817570 0.493770 0.230510 0.055 Uiso 1 1 calc R U . . .
C36 C 0.7335(6) 0.5259(4) 0.3093(8) 0.044(3) Uani 1 1 d . . . . .
H36 H 0.764999 0.497695 0.358347 0.053 Uiso 1 1 calc R U . . .
C37 C 0.6571(6) 0.5686(4) 0.3148(6) 0.029(2) Uani 1 1 d . . . . .
C38 C 0.5953(7) 0.6497(5) 0.0822(6) 0.039(2) Uani 1 1 d . . . . .
H38 H 0.559061 0.688845 0.101463 0.047 Uiso 1 1 calc R U . . .
C39 C 0.6647(8) 0.6815(5) 0.0333(7) 0.056(3) Uani 1 1 d . . . . .
H39A H 0.719554 0.704327 0.075712 0.084 Uiso 1 1 calc R U . . .
H39B H 0.628983 0.715830 -0.009373 0.084 Uiso 1 1 calc R U . . .
H39C H 0.690453 0.644867 0.002086 0.084 Uiso 1 1 calc R U . . .
C40 C 0.5192(8) 0.6044(7) 0.0201(7) 0.068(4) Uani 1 1 d . . . . .
H40A H 0.552657 0.569312 -0.006805 0.103 Uiso 1 1 calc R U . . .
H40B H 0.477505 0.633408 -0.026249 0.103 Uiso 1 1 calc R U . . .
H40C H 0.478243 0.581254 0.053404 0.103 Uiso 1 1 calc R U . . .
C41 C 0.6137(6) 0.5666(5) 0.3931(6) 0.037(2) Uani 1 1 d . . . . .
H41 H 0.571532 0.608844 0.390057 0.044 Uiso 1 1 calc R U . . .
C42 C 0.6885(8) 0.5668(6) 0.4819(7) 0.058(3) Uani 1 1 d . . . . .
H42A H 0.728733 0.524610 0.488103 0.086 Uiso 1 1 calc R U . . .
H42B H 0.654301 0.568220 0.528865 0.086 Uiso 1 1 calc R U . . .
H42C H 0.730929 0.607793 0.486464 0.086 Uiso 1 1 calc R U . . .
C43 C 0.5466(8) 0.5022(5) 0.3879(6) 0.049(3) Uani 1 1 d . . . . .
H43A H 0.500702 0.499489 0.329013 0.074 Uiso 1 1 calc R U . . .
H43B H 0.509374 0.506140 0.432454 0.074 Uiso 1 1 calc R U . . .
H43C H 0.587200 0.460049 0.399046 0.074 Uiso 1 1 calc R U . . .
C19A C 0.1647(19) 0.6760(9) -0.041(2) 0.03(3) Uiso 0.27(4) 1 d D . P A 2
H19A H 0.177663 0.723697 -0.014916 0.034 Uiso 0.27(4) 1 calc R U P A 2
C20A C 0.126(3) 0.692(3) -0.140(2) 0.034(13) Uiso 0.27(4) 1 d D . P A 2
H20D H 0.179775 0.711891 -0.161850 0.051 Uiso 0.27(4) 1 calc R U P A 2
H20E H 0.102677 0.649256 -0.172301 0.051 Uiso 0.27(4) 1 calc R U P A 2
H20F H 0.072172 0.725736 -0.149163 0.051 Uiso 0.27(4) 1 calc R U P A 2
C21A C 0.2697(16) 0.646(2) -0.022(3) 0.030(11) Uiso 0.27(4) 1 d D . P A 2
H21D H 0.305831 0.656778 0.039333 0.045 Uiso 0.27(4) 1 calc R U P A 2
H21E H 0.304138 0.665806 -0.062454 0.045 Uiso 0.27(4) 1 calc R U P A 2
H21F H 0.265939 0.595055 -0.029133 0.045 Uiso 0.27(4) 1 calc R U P A 2

loop_
_atom_site_aniso_label
_atom_site_aniso_U_11
_atom_site_aniso_U_22
_atom_site_aniso_U_33
_atom_site_aniso_U_23
_atom_site_aniso_U_13
_atom_site_aniso_U_12
I1 0.0336(4) 0.0241(3) 0.0424(4) -0.0015(3) 0.0070(3) 0.0018(3)
Ca1 0.0213(9) 0.0211(9) 0.0346(11) 0.0022(8) 0.0074(8) 0.0000(7)
N1 0.024(4) 0.017(4) 0.030(4) -0.003(3) 0.011(3) -0.002(3)
C1 0.028(5) 0.009(4) 0.023(5) -0.001(3) 0.011(4) -0.005(4)
I2 0.0449(4) 0.0585(5) 0.0390(4) 0.0066(3) 0.0181(3) 0.0145(3)
N2 0.016(4) 0.026(4) 0.025(4) -0.003(3) 0.007(3) 0.002(3)
C2 0.010(4) 0.035(5) 0.022(5) 0.003(4) 0.005(4) 0.004(4)
N3 0.018(4) 0.022(4) 0.021(4) -0.001(3) 0.002(3) 0.001(3)
C3 0.032(5) 0.021(5) 0.035(5) -0.004(4) 0.007(4) 0.000(4)
C4 0.015(4) 0.028(5) 0.030(5) 0.003(4) 0.001(4) -0.002(4)
C5 0.020(5) 0.019(5) 0.020(5) 0.006(4) 0.005(4) 0.003(4)
C6 0.022(5) 0.019(5) 0.026(5) -0.001(4) 0.011(4) 0.004(4)
C7 0.021(5) 0.019(4) 0.026(5) -0.001(4) 0.005(4) -0.001(4)
C8 0.024(5) 0.034(5) 0.029(5) -0.003(4) 0.012(4) -0.002(4)
C9 0.036(6) 0.031(5) 0.033(6) 0.003(4) 0.001(5) -0.003(4)
C10 0.031(6) 0.034(6) 0.049(6) 0.005(5) 0.003(5) 0.006(4)
C11 0.028(5) 0.034(6) 0.062(7) 0.002(5) 0.018(5) 0.006(4)
C12 0.028(5) 0.025(5) 0.046(6) 0.000(4) 0.016(5) 0.004(4)
C13 0.008(4) 0.027(5) 0.037(5) 0.005(4) 0.000(4) 0.002(4)
C14 0.018(5) 0.020(5) 0.031(5) -0.002(4) -0.004(4) 0.009(4)
C15 0.038(6) 0.040(6) 0.037(6) -0.003(5) -0.003(5) 0.001(5)
C16 0.037(6) 0.032(6) 0.045(7) -0.008(5) -0.009(5) -0.011(5)
C17 0.024(5) 0.031(6) 0.068(8) 0.000(5) 0.015(5) -0.007(4)
C18 0.023(5) 0.032(5) 0.033(5) -0.001(4) 0.004(4) -0.006(4)
C19 0.021(10) 0.059(16) 0.015(8) 0.000(6) -0.001(6) 0.013(6)
C20 0.043(9) 0.042(11) 0.046(11) 0.013(9) 0.008(8) -0.003(8)
C21 0.087(18) 0.104(17) 0.070(15) 0.032(13) 0.048(14) 0.048(15)
C22 0.030(5) 0.035(6) 0.047(6) -0.006(5) 0.014(5) -0.007(4)
C23 0.040(6) 0.048(6) 0.043(6) 0.002(5) 0.013(5) -0.004(5)
C24 0.055(7) 0.055(7) 0.066(8) 0.015(6) 0.034(6) 0.021(6)
C25 0.023(5) 0.023(5) 0.023(5) -0.003(4) 0.004(4) 0.001(4)
C26 0.016(4) 0.017(4) 0.036(5) -0.011(4) 0.005(4) -0.002(4)
C27 0.026(5) 0.022(5) 0.036(5) -0.005(4) 0.010(4) -0.003(4)
C28 0.030(5) 0.034(5) 0.044(6) 0.004(5) 0.013(5) 0.004(4)
C29 0.034(6) 0.038(6) 0.053(7) -0.013(5) 0.015(5) -0.017(5)
C30 0.018(5) 0.036(6) 0.047(6) -0.015(5) 0.001(4) -0.008(4)
C31 0.025(5) 0.025(5) 0.042(6) -0.007(4) 0.009(4) -0.002(4)
C32 0.016(4) 0.021(5) 0.040(6) 0.000(4) 0.007(4) 0.001(4)
C33 0.031(5) 0.027(5) 0.046(6) -0.011(5) 0.021(5) -0.006(4)
C34 0.037(6) 0.031(6) 0.081(9) -0.008(6) 0.033(6) -0.009(5)
C35 0.027(5) 0.018(5) 0.102(10) -0.005(6) 0.033(6) 0.000(4)
C36 0.023(5) 0.024(6) 0.085(9) 0.004(5) 0.011(6) 0.009(4)
C37 0.016(5) 0.022(5) 0.044(6) -0.003(4) 0.001(4) -0.003(4)
C38 0.057(7) 0.036(6) 0.033(6) -0.001(5) 0.026(5) -0.006(5)
C39 0.075(8) 0.049(7) 0.055(7) -0.011(6) 0.036(6) -0.011(6)
C40 0.077(9) 0.093(10) 0.035(7) -0.009(6) 0.014(6) -0.040(7)
C41 0.032(5) 0.035(6) 0.041(6) 0.009(5) 0.005(5) -0.001(4)
C42 0.056(7) 0.063(8) 0.037(7) 0.001(6) -0.015(5) -0.012(6)
C43 0.059(7) 0.057(7) 0.033(6) -0.006(5) 0.015(5) -0.006(5)

loop_
_atom_type_symbol
_atom_type_description
_atom_type_scat_dispersion_real
_atom_type_scat_dispersion_imag
_atom_type_scat_source
C C 0.0033 0.0016 'International Tables Vol C Tables 4.2.6.8 and 6.1.1.4'
H H 0.0000 0.0000 'International Tables Vol C Tables 4.2.6.8 and 6.1.1.4'
N N 0.0061 0.0033 'International Tables Vol C Tables 4.2.6.8 and 6.1.1.4'
Ca Ca 0.2262 0.3064 'International Tables Vol C Tables 4.2.6.8 and 6.1.1.4'
I I -0.4742 1.8119 'International Tables Vol C Tables 4.2.6.8 and 6.1.1.4'

loop_
_geom_angle_atom_site_label_1
_geom_angle_atom_site_label_2
_geom_angle_atom_site_label_3
_geom_angle
_geom_angle_site_symmetry_1
_geom_angle_site_symmetry_3
_geom_angle_publ_flag
N1 Ca1 N2 65.8(2) . . ?
N1 Ca1 N3 65.6(2) . . ?
N2 Ca1 N3 128.0(2) . . ?
N1 Ca1 I1 141.71(17) . . ?
N2 Ca1 I1 99.29(16) . . ?
N3 Ca1 I1 107.43(15) . . ?
N1 Ca1 I2 89.09(16) . . ?
N2 Ca1 I2 99.13(15) . . ?
N3 Ca1 I2 97.42(15) . . ?
I1 Ca1 I2 128.93(6) . . ?
N1 Ca1 C1 22.09(19) . . ?
N2 Ca1 C1 46.7(2) . . ?
N3 Ca1 C1 87.5(2) . . ?
I1 Ca1 C1 140.31(15) . . ?
I2 Ca1 C1 83.01(14) . . ?
N1 Ca1 C5 22.0(2) . . ?
N2 Ca1 C5 87.5(2) . . ?
N3 Ca1 C5 46.8(2) . . ?
I1 Ca1 C5 145.70(15) . . ?
I2 Ca1 C5 82.18(14) . . ?
C1 Ca1 C5 41.86(19) . . ?
C1 N1 C5 118.6(7) . . ?
C1 N1 Ca1 115.0(5) . . ?
C5 N1 Ca1 115.9(5) . . ?
N1 C1 C2 122.2(7) . . ?
N1 C1 C6 115.9(6) . . ?
C2 C1 C6 121.9(7) . . ?
N1 C1 Ca1 42.9(4) . . ?
C2 C1 Ca1 147.9(6) . . ?
C6 C1 Ca1 80.6(4) . . ?
C6 N2 C13 120.0(7) . . ?
C6 N2 Ca1 116.5(5) . . ?
C13 N2 Ca1 123.2(5) . . ?
C3 C2 C1 118.8(7) . . ?
C3 C2 H2 120.6 . . ?
C1 C2 H2 120.6 . . ?
C25 N3 C32 118.5(7) . . ?
C25 N3 Ca1 116.0(5) . . ?
C32 N3 Ca1 125.4(5) . . ?
C4 C3 C2 118.5(8) . . ?
C4 C3 H3 120.7 . . ?
C2 C3 H3 120.7 . . ?
C5 C4 C3 119.4(8) . . ?
C5 C4 H4 120.3 . . ?
C3 C4 H4 120.3 . . ?
N1 C5 C4 122.4(7) . . ?
N1 C5 C25 114.0(7) . . ?
C4 C5 C25 123.7(7) . . ?
N1 C5 Ca1 42.2(4) . . ?
C4 C5 Ca1 148.0(6) . . ?
C25 C5 Ca1 79.1(4) . . ?
N2 C6 C1 116.2(7) . . ?
N2 C6 C7 125.7(7) . . ?
C1 C6 C7 118.2(7) . . ?
C12 C7 C8 119.3(7) . . ?
C12 C7 C6 122.0(7) . . ?
C8 C7 C6 118.6(7) . . ?
C9 C8 C7 119.9(8) . . ?
C9 C8 H8 120.1 . . ?
C7 C8 H8 120.1 . . ?
C10 C9 C8 120.6(8) . . ?
C10 C9 H9 119.7 . . ?
C8 C9 H9 119.7 . . ?
C9 C10 C11 120.1(9) . . ?
C9 C10 H10 120.0 . . ?
C11 C10 H10 120.0 . . ?
C10 C11 C12 120.6(8) . . ?
C10 C11 H11 119.7 . . ?
C12 C11 H11 119.7 . . ?
C7 C12 C11 119.4(8) . . ?
C7 C12 H12 120.3 . . ?
C11 C12 H12 120.3 . . ?
C18 C13 C14 121.3(7) . . ?
C18 C13 N2 118.7(7) . . ?
C14 C13 N2 119.7(7) . . ?
C15 C14 C13 118.4(7) . . ?
C15 C14 C19 122.0(10) . . ?
C13 C14 C19 119.6(9) . . ?
C15 C14 C19A 115.5(17) . . ?
C13 C14 C19A 126.1(17) . . ?
C14 C15 C16 121.8(9) . . ?
C14 C15 H15 119.1 . . ?
C16 C15 H15 119.1 . . ?
C17 C16 C15 118.5(9) . . ?
C17 C16 H16 120.7 . . ?
C15 C16 H16 120.7 . . ?
C16 C17 C18 122.5(9) . . ?
C16 C17 H17 118.7 . . ?
C18 C17 H17 118.7 . . ?
C17 C18 C13 117.2(8) . . ?
C17 C18 C22 120.2(8) . . ?
C13 C18 C22 122.6(7) . . ?
C20 C19 C14 108.9(11) . . ?
C20 C19 C21 106.7(13) . . ?
C14 C19 C21 105.8(10) . . ?
C20 C19 H19 111.7 . . ?
C14 C19 H19 111.7 . . ?
C21 C19 H19 111.7 . . ?
C19 C20 H20A 109.5 . . ?
C19 C20 H20B 109.5 . . ?
H20A C20 H20B 109.5 . . ?
C19 C20 H20C 109.5 . . ?
H20A C20 H20C 109.5 . . ?
H20B C20 H20C 109.5 . . ?
C19 C21 H21A 109.5 . . ?
C19 C21 H21B 109.5 . . ?
H21A C21 H21B 109.5 . . ?
C19 C21 H21C 109.5 . . ?
H21A C21 H21C 109.5 . . ?
H21B C21 H21C 109.5 . . ?
C18 C22 C24 110.7(8) . . ?
C18 C22 C23 111.8(8) . . ?
C24 C22 C23 110.2(8) . . ?
C18 C22 H22 108.0 . . ?
C24 C22 H22 108.0 . . ?
C23 C22 H22 108.0 . . ?
C22 C23 H23A 109.5 . . ?
C22 C23 H23B 109.5 . . ?
H23A C23 H23B 109.5 . . ?
C22 C23 H23C 109.5 . . ?
H23A C23 H23C 109.5 . . ?
H23B C23 H23C 109.5 . . ?
C22 C24 H24A 109.5 . . ?
C22 C24 H24B 109.5 . . ?
H24A C24 H24B 109.5 . . ?
C22 C24 H24C 109.5 . . ?
H24A C24 H24C 109.5 . . ?
H24B C24 H24C 109.5 . . ?
N3 C25 C5 118.1(7) . . ?
N3 C25 C26 126.4(7) . . ?
C5 C25 C26 115.5(7) . . ?
C27 C26 C31 118.9(8) . . ?
C27 C26 C25 119.6(7) . . ?
C31 C26 C25 121.5(8) . . ?
C26 C27 C28 121.2(8) . . ?
C26 C27 H27 119.4 . . ?
C28 C27 H27 119.4 . . ?
C29 C28 C27 119.3(9) . . ?
C29 C28 H28 120.4 . . ?
C27 C28 H28 120.4 . . ?
C28 C29 C30 121.8(8) . . ?
C28 C29 H29 119.1 . . ?
C30 C29 H29 119.1 . . ?
C31 C30 C29 118.0(9) . . ?
C31 C30 H30 121.0 . . ?
C29 C30 H30 121.0 . . ?
C30 C31 C26 120.9(9) . . ?
C30 C31 H31 119.6 . . ?
C26 C31 H31 119.6 . . ?
C33 C32 C37 124.1(8) . . ?
C33 C32 N3 118.3(7) . . ?
C37 C32 N3 117.6(7) . . ?
C32 C33 C34 115.2(9) . . ?
C32 C33 C38 124.2(8) . . ?
C34 C33 C38 120.5(9) . . ?
C35 C34 C33 121.5(10) . . ?
C35 C34 H34 119.3 . . ?
C33 C34 H34 119.3 . . ?
C34 C35 C36 121.7(9) . . ?
C34 C35 H35 119.2 . . ?
C36 C35 H35 119.2 . . ?
C37 C36 C35 120.3(10) . . ?
C37 C36 H36 119.8 . . ?
C35 C36 H36 119.8 . . ?
C36 C37 C32 117.1(9) . . ?
C36 C37 C41 121.7(9) . . ?
C32 C37 C41 121.0(7) . . ?
C33 C38 C40 109.6(8) . . ?
C33 C38 C39 115.1(9) . . ?
C40 C38 C39 110.2(8) . . ?
C33 C38 H38 107.2 . . ?
C40 C38 H38 107.2 . . ?
C39 C38 H38 107.2 . . ?
C38 C39 H39A 109.5 . . ?
C38 C39 H39B 109.5 . . ?
H39A C39 H39B 109.5 . . ?
C38 C39 H39C 109.5 . . ?
H39A C39 H39C 109.5 . . ?
H39B C39 H39C 109.5 . . ?
C38 C40 H40A 109.5 . . ?
C38 C40 H40B 109.5 . . ?
H40A C40 H40B 109.5 . . ?
C38 C40 H40C 109.5 . . ?
H40A C40 H40C 109.5 . . ?
H40B C40 H40C 109.5 . . ?
C37 C41 C42 114.7(8) . . ?
C37 C41 C43 110.5(8) . . ?
C42 C41 C43 108.6(8) . . ?
C37 C41 H41 107.6 . . ?
C42 C41 H41 107.6 . . ?
C43 C41 H41 107.6 . . ?
C41 C42 H42A 109.5 . . ?
C41 C42 H42B 109.5 . . ?
H42A C42 H42B 109.5 . . ?
C41 C42 H42C 109.5 . . ?
H42A C42 H42C 109.5 . . ?
H42B C42 H42C 109.5 . . ?
C41 C43 H43A 109.5 . . ?
C41 C43 H43B 109.5 . . ?
H43A C43 H43B 109.5 . . ?
C41 C43 H43C 109.5 . . ?
H43A C43 H43C 109.5 . . ?
H43B C43 H43C 109.5 . . ?
C20A C19A C14 123(3) . . ?
C20A C19A C21A 110(2) . . ?
C14 C19A C21A 115.0(19) . . ?
C20A C19A H19A 101.8 . . ?
C14 C19A H19A 101.8 . . ?
C21A C19A H19A 101.8 . . ?
C19A C20A H20D 109.5 . . ?
C19A C20A H20E 109.5 . . ?
H20D C20A H20E 109.5 . . ?
C19A C20A H20F 109.5 . . ?
H20D C20A H20F 109.5 . . ?
H20E C20A H20F 109.5 . . ?
C19A C21A H21D 109.5 . . ?
C19A C21A H21E 109.5 . . ?
H21D C21A H21E 109.5 . . ?
C19A C21A H21F 109.5 . . ?
H21D C21A H21F 109.5 . . ?
H21E C21A H21F 109.5 . . ?

loop_
_geom_bond_atom_site_label_1
_geom_bond_atom_site_label_2
_geom_bond_distance
_geom_bond_site_symmetry_2
_geom_bond_publ_flag
I1 Ca1 2.9605(18) . ?
Ca1 N1 2.411(6) . ?
Ca1 N2 2.520(6) . ?
Ca1 N3 2.531(6) . ?
Ca1 I2 3.0089(19) . ?
Ca1 C1 3.212(8) . ?
Ca1 C5 3.232(8) . ?
N1 C1 1.333(9) . ?
N1 C5 1.343(9) . ?
C1 C2 1.389(10) . ?
C1 C6 1.478(11) . ?
N2 C6 1.298(10) . ?
N2 C13 1.468(10) . ?
C2 C3 1.387(11) . ?
C2 H2 0.9500 . ?
N3 C25 1.274(9) . ?
N3 C32 1.465(10) . ?
C3 C4 1.382(11) . ?
C3 H3 0.9500 . ?
C4 C5 1.372(11) . ?
C4 H4 0.9500 . ?
C5 C25 1.495(11) . ?
C6 C7 1.502(11) . ?
C7 C12 1.381(11) . ?
C7 C8 1.406(11) . ?
C8 C9 1.376(11) . ?
C8 H8 0.9500 . ?
C9 C10 1.363(12) . ?
C9 H9 0.9500 . ?
C10 C11 1.377(12) . ?
C10 H10 0.9500 . ?
C11 C12 1.390(12) . ?
C11 H11 0.9500 . ?
C12 H12 0.9500 . ?
C13 C18 1.387(11) . ?
C13 C14 1.396(11) . ?
C14 C15 1.350(11) . ?
C14 C19 1.533(7) . ?
C14 C19A 1.539(8) . ?
C15 C16 1.390(13) . ?
C15 H15 0.9500 . ?
C16 C17 1.354(13) . ?
C16 H16 0.9500 . ?
C17 C18 1.386(12) . ?
C17 H17 0.9500 . ?
C18 C22 1.520(12) . ?
C19 C20 1.531(8) . ?
C19 C21 1.547(8) . ?
C19 H19 1.0000 . ?
C20 H20A 0.9800 . ?
C20 H20B 0.9800 . ?
C20 H20C 0.9800 . ?
C21 H21A 0.9800 . ?
C21 H21B 0.9800 . ?
C21 H21C 0.9800 . ?
C22 C24 1.523(12) . ?
C22 C23 1.526(12) . ?
C22 H22 1.0000 . ?
C23 H23A 0.9800 . ?
C23 H23B 0.9800 . ?
C23 H23C 0.9800 . ?
C24 H24A 0.9800 . ?
C24 H24B 0.9800 . ?
C24 H24C 0.9800 . ?
C25 C26 1.499(11) . ?
C26 C27 1.367(11) . ?
C26 C31 1.394(11) . ?
C27 C28 1.378(11) . ?
C27 H27 0.9500 . ?
C28 C29 1.355(12) . ?
C28 H28 0.9500 . ?
C29 C30 1.394(13) . ?
C29 H29 0.9500 . ?
C30 C31 1.379(11) . ?
C30 H30 0.9500 . ?
C31 H31 0.9500 . ?
C32 C33 1.390(12) . ?
C32 C37 1.415(12) . ?
C33 C34 1.411(12) . ?
C33 C38 1.483(12) . ?
C34 C35 1.359(14) . ?
C34 H34 0.9500 . ?
C35 C36 1.379(14) . ?
C35 H35 0.9500 . ?
C36 C37 1.373(11) . ?
C36 H36 0.9500 . ?
C37 C41 1.509(12) . ?
C38 C40 1.518(13) . ?
C38 C39 1.520(12) . ?
C38 H38 1.0000 . ?
C39 H39A 0.9800 . ?
C39 H39B 0.9800 . ?
C39 H39C 0.9800 . ?
C40 H40A 0.9800 . ?
C40 H40B 0.9800 . ?
C40 H40C 0.9800 . ?
C41 C42 1.510(12) . ?
C41 C43 1.547(12) . ?
C41 H41 1.0000 . ?
C42 H42A 0.9800 . ?
C42 H42B 0.9800 . ?
C42 H42C 0.9800 . ?
C43 H43A 0.9800 . ?
C43 H43B 0.9800 . ?
C43 H43C 0.9800 . ?
C19A C20A 1.539(8) . ?
C19A C21A 1.543(8) . ?
C19A H19A 1.0000 . ?
C20A H20D 0.9800 . ?
C20A H20E 0.9800 . ?
C20A H20F 0.9800 . ?
C21A H21D 0.9800 . ?
C21A H21E 0.9800 . ?
C21A H21F 0.9800 . ?
